data_2006219
loop_
_publ_author_name
'Parvez, Masood'
'Sabir, Aaliya P.'

_publ_section_title
;
 Triprolidine Tetrachlorocuprate(II)
;
_journal_issue 6
_journal_name_full 'Acta Crystallographica Section C'
_journal_page_first 679
_journal_page_last 681
_journal_paper_doi 10.1107/S0108270197002072
_journal_volume 53
_journal_year 1997
_chemical_formula_analytical 'C19 H24 Cl4 Cu N2'
_chemical_formula_iupac '(C19 H24 N2) [Cu Cl4]'
_chemical_formula_moiety 'C19 H24 N2 2+, Cu Cl4 2-'
_chemical_formula_structural 'C19 H24 N2 2+, Cu Cl4 2-'
_chemical_formula_sum 'C19 H24 Cl4 Cu N2'
_chemical_formula_weight 485.74
_space_group_IT_number 14
_symmetry_cell_setting monoclinic
_symmetry_space_group_name_Hall '-P 2yn'
_symmetry_space_group_name_H-M 'P 1 21/n 1'
_cell_angle_alpha 90
_cell_angle_beta 94.42(2)
_cell_angle_gamma 90
_cell_formula_units_Z 4
_cell_length_a 10.106(4)
_cell_length_b 11.800(5)
_cell_length_c 18.301(4)
_cell_measurement_reflns_used 25
_cell_measurement_temperature 200(2)
_cell_measurement_theta_max 15
_cell_measurement_theta_min 10
_cell_volume 2175.9(13)
_computing_cell_refinement 'MSC/AFC Diffractometer Control Software'
_computing_data_collection
;
MSC/AFC Diffractometer Control Software
(Molecular Structure Corporation, 1988)
;
_computing_data_reduction 'TEXSAN (Molecular Structure Corporation, 1994)'
_computing_publication_material TEXSAN
_computing_structure_refinement 'SHELXL93 (Sheldrick, 1993)'
_computing_structure_solution 'SAPI91 (Fan, 1991)'
_diffrn_ambient_temperature 200(2)
_diffrn_measurement_device 'Rigaku AFC-6S'
_diffrn_measurement_method \w/2\q
_diffrn_radiation_monochromator graphite
_diffrn_radiation_source 'fine-focus sealed tube'
_diffrn_radiation_type MoK\a
_diffrn_radiation_wavelength 0.71069
_diffrn_reflns_av_R_equivalents 0.0910
_diffrn_reflns_limit_h_max 12
_diffrn_reflns_limit_h_min 0
_diffrn_reflns_limit_k_max 14
_diffrn_reflns_limit_k_min 0
_diffrn_reflns_limit_l_max 21
_diffrn_reflns_limit_l_min -21
_diffrn_reflns_number 4047
_diffrn_reflns_theta_max 25.0
_diffrn_reflns_theta_min 2.0
_diffrn_standards_decay_% 0.55
_diffrn_standards_interval_count 200
_diffrn_standards_number 3
_exptl_absorpt_coefficient_mu 1.50
_exptl_absorpt_correction_T_max 0.787
_exptl_absorpt_correction_T_min 0.721
_exptl_absorpt_correction_type ' empirical (North, Phillips & Mathews, 1968) '
_exptl_absorpt_process_details '\y scans of 3 reflections'
_exptl_crystal_colour yellow
_exptl_crystal_density_diffrn 1.483
_exptl_crystal_density_method 'not measured'
_exptl_crystal_description prism
_exptl_crystal_F_000 996
_exptl_crystal_size_max 0.30
_exptl_crystal_size_mid 0.20
_exptl_crystal_size_min 0.16
_refine_diff_density_max 0.36
_refine_diff_density_min -0.42
_refine_ls_extinction_method none
_refine_ls_goodness_of_fit_all 1.015
_refine_ls_goodness_of_fit_obs 1.087
_refine_ls_hydrogen_treatment 'H atoms riding, with C---H and N---H 0.95\%A'
_refine_ls_matrix_type full
_refine_ls_number_parameters 236
_refine_ls_number_reflns 3818
_refine_ls_number_restraints 0
_refine_ls_restrained_S_all 1.425
_refine_ls_restrained_S_obs 1.087
_refine_ls_R_factor_all 0.185
_refine_ls_R_factor_obs .041
_refine_ls_shift/esd_max 0.01
_refine_ls_shift/esd_mean 0.00
_refine_ls_structure_factor_coef Fsqd
_refine_ls_weighting_details 'w = 1/[\s^2^(Fo^2^) + (0.0453P)^2^+0.0669P] where P = (Fo^2^+2Fc^2^)/3'
_refine_ls_weighting_scheme calc
_refine_ls_wR_factor_all 0.193
_refine_ls_wR_factor_obs .092
_reflns_number_observed 1605
_reflns_number_total 3835
_reflns_observed_criterion F>4\sF
_cod_data_source_file fg1262.cif
_cod_data_source_block I
_cod_depositor_comments
;
The following automatic conversions were performed:

'_refine_ls_weighting_scheme' value 'calc w = 1/[\s^2^(Fo^2^) +
(0.0453P)^2^+0.0669P] where P = (Fo^2^+2Fc^2^)/3' was changed to
'calc'. New tag '_refine_ls_weighting_details' was created. The value
of the new tag was set to 'w = 1/[\s^2^(Fo^2^) +
(0.0453P)^2^+0.0669P] where P = (Fo^2^+2Fc^2^)/3'.

Automatic conversion script
Id: cif_fix_values 3143 2015-03-26 13:38:13Z robertas 
;
_cod_original_sg_symbol_H-M 'P 21/n'
_cod_database_code 2006219

loop_
_symmetry_equiv_pos_as_xyz
'x, y, z'
'1/2-x, 1/2+y, 1/2-z'
'-x, -y, -z'
'1/2+x, 1/2-y, 1/2+z'

loop_
_atom_site_aniso_label
_atom_site_aniso_U_11
_atom_site_aniso_U_22
_atom_site_aniso_U_33
_atom_site_aniso_U_12
_atom_site_aniso_U_13
_atom_site_aniso_U_23
Cu1 .0352(4) .0494(5) .0525(5) -.0046(4) .0034(4) -.0019(5)
Cl1 .0407(10) .0545(13) .0755(14) .0036(9) -.0144(9) -.0080(10)
Cl2 .0772(14) .0486(12) .0565(13) -.0092(10) -.0041(10) -.0063(10)
Cl3 .0351(10) .0743(14) .094(2) .0000(9) .0095(10) .0336(12)
Cl4 .0489(10) .0589(13) .0610(12) -.0113(9) .0222(9) -.0038(10)
N1 .038(3) .038(3) .047(4) .004(3) -.005(3) -.002(3)
N2 .023(3) .034(3) .045(3) -.001(2) .000(2) -.006(3)
C1 .042(4) .042(5) .079(6) .013(4) .016(4) -.003(4)
C2 .026(4) .046(5) .093(7) .008(3) -.005(4) .009(5)
C3 .042(4) .053(5) .054(5) -.001(4) -.011(4) .010(4)
C4 .037(4) .048(5) .050(5) .000(3) -.004(3) .002(4)
C5 .028(3) .031(4) .043(4) -.004(3) -.003(3) .002(3)
C6 .027(3) .042(4) .038(4) -.003(3) .002(3) .006(3)
C7 .030(3) .037(5) .036(4) .005(3) -.001(3) .005(3)
C8 .038(4) .050(5) .050(5) -.007(4) .011(3) .000(4)
C9 .043(4) .038(5) .065(5) -.009(3) .000(4) -.002(4)
C10 .029(4) .057(5) .057(5) .008(4) -.012(4) -.010(4)
C11 .044(4) .067(5) .033(4) .001(4) .006(3) -.006(4)
C12 .039(4) .039(5) .038(4) -.005(3) .009(3) .000(3)
C13 .061(5) .069(6) .094(7) .020(5) -.015(5) -.036(5)
C14 .037(4) .043(4) .044(4) .008(3) -.001(3) -.002(3)
C15 .037(4) .053(5) .033(4) -.001(3) -.001(3) -.009(3)
C16 .049(4) .048(5) .053(5) -.001(4) -.004(4) -.013(4)
C17 .123(8) .063(6) .069(6) -.005(6) -.045(5) -.011(5)
C18 .060(5) .081(6) .056(5) .017(5) -.004(4) -.019(5)
C19 .046(4) .077(6) .042(4) .015(4) -.005(3) -.011(4)

loop_
_atom_site_label
_atom_site_fract_x
_atom_site_fract_y
_atom_site_fract_z
_atom_site_U_iso_or_equiv
_atom_site_thermal_displace_type
_atom_site_calc_flag
_atom_site_refinement_flags
_atom_site_occupancy
_atom_site_disorder_group
_atom_site_type_symbol
Cu1 .57593(8) .72502(7) .31798(5) .0457(3) Uani d . 1 . Cu
Cl1 .4154(2) .6950(2) .22952(11) .0579(5) Uani d . 1 . Cl
Cl2 .6043(2) .9130(2) .30244(10) .0613(6) Uani d . 1 . Cl
Cl3 .7932(2) .6680(2) .32612(12) .0676(6) Uani d . 1 . Cl
Cl4 .5129(2) .6109(2) .40638(10) .0553(5) Uani d . 1 . Cl
N1 .4996(5) .9155(4) .1379(3) .0411(14) Uani d . 1 . N
H1 .5511(5) .9211(4) .1774(3) .049 Uiso calc R 1 . H
N2 .9553(4) .8099(4) .2235(3) .0342(13) Uani d . 1 . N
H2 .8889(4) .7698(4) .2470(3) .080(7) Uiso calc R 1 . H
C1 .3802(7) .9659(6) .1358(4) .054(2) Uani d . 1 . C
H1A .3545(7) 1.0047(6) .1766(4) .065 Uiso calc R 1 . H
C2 .2960(6) .9602(6) .0732(5) .055(2) Uani d . 1 . C
H2A .2139(6) .9962(6) .0704(5) .066 Uiso calc R 1 . H
C3 .3367(6) .9003(6) .0154(4) .050(2) Uani d . 1 . C
H3 .2809(6) .8942(6) -.0272(4) .061 Uiso calc R 1 . H
C4 .4592(6) .8485(6) .0191(4) .045(2) Uani d . 1 . C
H4 .4851(6) .8077(6) -.0209(4) .055 Uiso calc R 1 . H
C5 .5429(6) .8566(5) .0811(3) .034(2) Uani d . 1 . C
C6 .6780(6) .8076(5) .0899(3) .036(2) Uani d . 1 . C
C7 .7045(6) .7004(5) .0493(3) .034(2) Uani d . 1 . C
C8 .6406(6) .6016(6) .0658(4) .045(2) Uani d . 1 . C
H8 .5743(6) .6024(6) .0983(4) .054 Uiso calc R 1 . H
C9 .6765(6) .5004(6) .0331(4) .049(2) Uani d . 1 . C
H9 .6332(6) .4339(6) .0446(4) .059 Uiso calc R 1 . H
C10 .7736(6) .4955(6) -.0155(4) .048(2) Uani d . 1 . C
C11 .8318(6) .5973(7) -.0330(3) .048(2) Uani d . 1 . C
H11 .8955(6) .5977(7) -.0670(3) .057 Uiso calc R 1 . H
C12 .7976(6) .6979(5) -.0012(3) .038(2) Uani d . 1 . C
H12 .8382(6) .7649(5) -.0142(3) .046 Uiso calc R 1 . H
C13 .8132(7) .3856(7) -.0495(4) .076(3) Uani d . 1 . C
H13A .8813(7) .3995(7) -.0814(4) .080(7) Uiso calc R 1 . H
H13B .7385(7) .3534(7) -.0766(4) .080(7) Uiso calc R 1 . H
H13C .8450(7) .3345(7) -.0120(4) .080(7) Uiso calc R 1 . H
C14 .7726(6) .8592(6) .1310(3) .042(2) Uani d . 1 . C
H14 .7517(6) .9269(6) .1535(3) .050 Uiso calc R 1 . H
C15 .9127(6) .8153(6) .1439(3) .041(2) Uani d . 1 . C
H15A .9178(6) .7417(6) .1231(3) .080(7) Uiso calc R 1 . H
H15B .9711(6) .8635(6) .1201(3) .080(7) Uiso calc R 1 . H
C16 .9747(6) .9209(6) .2612(4) .050(2) Uani d . 1 . C
H16A .8947(6) .9455(6) .2802(4) .080(7) Uiso calc R 1 . H
H16B 1.0027(6) .9768(6) .2283(4) .080(7) Uiso calc R 1 . H
C17 1.0807(9) .9002(7) .3224(5) .088(3) Uani d . 1 . C
H17A 1.1507(9) .9533(7) .3196(5) .080(7) Uiso calc R 1 . H
H17B 1.0445(9) .9090(7) .3685(5) .080(7) Uiso calc R 1 . H
C18 1.1318(8) .7846(7) .3155(4) .066(2) Uani d . 1 . C
H18A 1.0981(8) .7361(7) .3511(4) .080(7) Uiso calc R 1 . H
H18B 1.2260(8) .7839(7) .3217(4) .080(7) Uiso calc R 1 . H
C19 1.0834(6) .7467(7) .2383(3) .055(2) Uani d . 1 . C
H19A 1.1452(6) .7668(7) .2039(3) .080(7) Uiso calc R 1 . H
H19B 1.0693(6) .6672(7) .2363(3) .080(7) Uiso calc R 1 . H

loop_
_atom_type_symbol
_atom_type_description
_atom_type_scat_dispersion_real
_atom_type_scat_dispersion_imag
_atom_type_scat_source
C C .0033 .0016 'International Tables Vol C Tables 4.2.6.8 and 6.1.1.4'
H H .0000 .0000 'International Tables Vol C Tables 4.2.6.8 and 6.1.1.4'
N N .0061 .0033 'International Tables Vol C Tables 4.2.6.8 and 6.1.1.4'
Cl Cl .1484 .1585 'International Tables Vol C Tables 4.2.6.8 and 6.1.1.4'
Cu Cu .3201 1.2651 'International Tables Vol C Tables 4.2.6.8 and 6.1.1.4'

loop_
_geom_angle_atom_site_label_1
_geom_angle_atom_site_label_2
_geom_angle_atom_site_label_3
_geom_angle
_geom_angle_publ_flag
Cl1 Cu1 Cl4 101.40(8) yes
Cl1 Cu1 Cl2 99.04(7) yes
Cl4 Cu1 Cl2 136.83(8) yes
Cl1 Cu1 Cl3 129.83(9) yes
Cl4 Cu1 Cl3 95.80(8) yes
Cl2 Cu1 Cl3 99.59(8) yes
C1 N1 C5 123.3(6) yes
C16 N2 C15 115.7(5) yes
C16 N2 C19 105.9(5) yes
C15 N2 C19 112.2(5) yes
N1 C1 C2 120.0(7) no
C3 C2 C1 117.9(6) no
C2 C3 C4 121.1(7) no
C5 C4 C3 120.5(7) no
N1 C5 C4 117.3(6) no
N1 C5 C6 117.9(5) no
C4 C5 C6 124.8(6) no
C14 C6 C5 120.3(6) yes
C14 C6 C7 121.4(6) yes
C5 C6 C7 118.3(5) yes
C12 C7 C8 119.2(6) no
C12 C7 C6 120.7(6) no
C8 C7 C6 120.0(6) no
C7 C8 C9 119.2(6) no
C10 C9 C8 122.4(6) no
C9 C10 C11 116.7(6) no
C9 C10 C13 122.0(7) no
C11 C10 C13 121.3(7) no
C12 C11 C10 121.6(6) no
C7 C12 C11 120.8(6) no
C6 C14 C15 124.1(6) yes
N2 C15 C14 111.4(5) yes
N2 C16 C17 105.2(6) yes
C18 C17 C16 108.7(6) yes
C17 C18 C19 105.2(6) yes
N2 C19 C18 103.4(5) yes

loop_
_geom_bond_atom_site_label_1
_geom_bond_atom_site_label_2
_geom_bond_site_symmetry_2
_geom_bond_distance
_geom_bond_publ_flag
Cu1 Cl1 . 2.230(2) yes
Cu1 Cl4 . 2.235(2) yes
Cu1 Cl2 . 2.257(2) yes
Cu1 Cl3 . 2.290(2) yes
N1 C1 . 1.343(8) yes
N1 C5 . 1.352(7) yes
N2 C16 . 1.487(7) yes
N2 C15 . 1.489(7) yes
N2 C19 . 1.499(7) yes
C1 C2 . 1.375(9) no
C2 C3 . 1.362(9) no
C3 C4 . 1.378(8) no
C4 C5 . 1.365(8) no
C5 C6 . 1.479(8) yes
C6 C14 . 1.319(8) yes
C6 C7 . 1.501(8) yes
C7 C12 . 1.369(8) no
C7 C8 . 1.377(8) no
C8 C9 . 1.397(9) no
C9 C10 . 1.375(9) no
C10 C11 . 1.386(9) no
C10 C13 . 1.506(9) yes
C11 C12 . 1.378(9) no
C14 C15 . 1.509(8) yes
C16 C17 . 1.509(9) yes
C17 C18 . 1.467(10) yes
C18 C19 . 1.526(9) yes
